data_2230328
loop_
_publ_author_name
'Talipov, Samat'
'Yuldashev, Abdurasul'
'Karimov, Zakirjon'
'Turgunov, Kambarali'
'Ibragimov, Bakhtiyar'

_publ_section_title
;
 2-{2-[2-(1,3-Dioxoisoindol-2-yl)ethoxy]ethyl}isoindole-1,3-dione
;
_journal_coeditor_code GW2102
_journal_issue 6
_journal_name_full 'Acta Crystallographica Section E'
_journal_page_first o1487
_journal_paper_doi 10.1107/S1600536811018496
_journal_volume 67
_journal_year 2011
_chemical_formula_iupac 'C20 H16 N2 O5'
_chemical_formula_moiety 'C20 H16 N2 O5'
_chemical_formula_sum 'C20 H16 N2 O5'
_chemical_formula_weight 364.35
_chemical_name_common '2-(Phthalimido)ethyl ether'
_chemical_name_systematic
;
2-{2-[2-(1,3-Dioxoisoindol-2-yl)ethoxy]ethyl}isoindole-1,3-dione
;
_space_group_IT_number 14
_symmetry_cell_setting monoclinic
_symmetry_space_group_name_Hall '-P 2yn'
_symmetry_space_group_name_H-M 'P 1 21/n 1'
_atom_sites_solution_hydrogens geom
_atom_sites_solution_primary direct
_atom_sites_solution_secondary difmap
_audit_creation_method SHELXL-97
_cell_angle_alpha 90.00
_cell_angle_beta 111.6330(10)
_cell_angle_gamma 90.00
_cell_formula_units_Z 4
_cell_length_a 10.89280(10)
_cell_length_b 11.96560(10)
_cell_length_c 14.3572(2)
_cell_measurement_reflns_used 9302
_cell_measurement_temperature 293(2)
_cell_measurement_theta_max 75.5044
_cell_measurement_theta_min 3.3082
_cell_volume 1739.50(3)
_computing_cell_refinement 'CrysAlisPro (Oxford Diffraction, 2009)'
_computing_data_collection 'CrysAlisPro (Oxford Diffraction, 2009)'
_computing_data_reduction 'CrysAlisPro (Oxford Diffraction, 2009)'
_computing_molecular_graphics 'XP in SHELXTL (Sheldrick, 2008)'
_computing_publication_material 'SHELXL97 (Sheldrick, 2008)'
_computing_structure_refinement 'SHELXL97 (Sheldrick, 2008)'
_computing_structure_solution 'SHELXS97 (Sheldrick, 2008)'
_diffrn_ambient_temperature 293(2)
_diffrn_detector_area_resol_mean 10.2576
_diffrn_measured_fraction_theta_full 0.990
_diffrn_measured_fraction_theta_max 0.990
_diffrn_measurement_device_type 'Oxford Diffraction Xcalibur Ruby'
_diffrn_measurement_method '\w scans'
_diffrn_radiation_monochromator graphite
_diffrn_radiation_source 'Enhance (Cu) X-ray Source'
_diffrn_radiation_type CuK\a
_diffrn_radiation_wavelength 1.54180
_diffrn_reflns_av_R_equivalents 0.0252
_diffrn_reflns_av_sigmaI/netI 0.0144
_diffrn_reflns_limit_h_max 10
_diffrn_reflns_limit_h_min -13
_diffrn_reflns_limit_k_max 15
_diffrn_reflns_limit_k_min -14
_diffrn_reflns_limit_l_max 17
_diffrn_reflns_limit_l_min -14
_diffrn_reflns_number 14673
_diffrn_reflns_theta_full 75.64
_diffrn_reflns_theta_max 75.64
_diffrn_reflns_theta_min 4.40
_exptl_absorpt_coefficient_mu 0.845
_exptl_absorpt_correction_T_max 1.00000
_exptl_absorpt_correction_T_min 0.33265
_exptl_absorpt_correction_type multi-scan
_exptl_absorpt_process_details '(CrysAlisPro; Oxford Diffraction, 2009)'
_exptl_crystal_colour colourless
_exptl_crystal_density_diffrn 1.391
_exptl_crystal_density_method 'not measured'
_exptl_crystal_description prism
_exptl_crystal_F_000 760
_exptl_crystal_size_max 0.40
_exptl_crystal_size_mid 0.30
_exptl_crystal_size_min 0.20
_refine_diff_density_max 0.214
_refine_diff_density_min -0.143
_refine_ls_extinction_coef 0.0094(6)
_refine_ls_extinction_expression Fc^*^=kFc[1+0.001xFc^2^\l^3^/sin(2\q)]^-1/4^
_refine_ls_extinction_method SHELXL
_refine_ls_goodness_of_fit_ref 1.072
_refine_ls_hydrogen_treatment constr
_refine_ls_matrix_type full
_refine_ls_number_parameters 245
_refine_ls_number_reflns 3575
_refine_ls_number_restraints 0
_refine_ls_restrained_S_all 1.072
_refine_ls_R_factor_all 0.0429
_refine_ls_R_factor_gt 0.0378
_refine_ls_shift/su_max 0.000
_refine_ls_shift/su_mean 0.000
_refine_ls_structure_factor_coef Fsqd
_refine_ls_weighting_details 'calc w=1/[\s^2^(Fo^2^)+(0.0682P)^2^+0.1804P] where P=(Fo^2^+2Fc^2^)/3'
_refine_ls_weighting_scheme calc
_refine_ls_wR_factor_gt 0.1114
_refine_ls_wR_factor_ref 0.1148
_reflns_number_gt 3075
_reflns_number_total 3575
_reflns_threshold_expression >2sigma(I)
_cod_data_source_file gw2102.cif
_cod_data_source_block I
_cod_original_cell_volume 1739.49(3)
_cod_original_sg_symbol_H-M 'P 21/n'
_cod_database_code 2230328
_cod_database_fobs_code 2230328

loop_
_symmetry_equiv_pos_as_xyz
'x, y, z'
'-x+1/2, y+1/2, -z+1/2'
'-x, -y, -z'
'x-1/2, -y-1/2, z-1/2'

loop_
_atom_site_type_symbol
_atom_site_label
_atom_site_fract_x
_atom_site_fract_y
_atom_site_fract_z
_atom_site_U_iso_or_equiv
_atom_site_adp_type
_atom_site_calc_flag
_atom_site_refinement_flags
_atom_site_occupancy
_atom_site_symmetry_multiplicity
_atom_site_disorder_assembly
_atom_site_disorder_group
N N1 0.20673(10) 0.08438(9) 0.31107(8) 0.0482(3) Uani d . 1 1 . .
N N2 0.37536(10) -0.01311(9) 0.06449(8) 0.0456(3) Uani d . 1 1 . .
O O1 0.14477(11) 0.03279(11) 0.44214(8) 0.0705(3) Uani d . 1 1 . .
O O2 0.32443(10) 0.15162(9) 0.21829(7) 0.0564(3) Uani d . 1 1 . .
O O3 0.19329(8) -0.09719(7) 0.16698(6) 0.0470(2) Uani d . 1 1 . .
O O4 0.26607(11) 0.11689(10) -0.05545(9) 0.0714(3) Uani d . 1 1 . .
O O5 0.52801(11) -0.10263(11) 0.19907(8) 0.0726(3) Uani d . 1 1 . .
C C1 0.22559(13) 0.07069(11) 0.41171(10) 0.0491(3) Uani d . 1 1 . .
C C2 0.36170(13) 0.11145(10) 0.46882(9) 0.0445(3) Uani d . 1 1 . .
C C3 0.41737(12) 0.14479(10) 0.40088(9) 0.0423(3) Uani d . 1 1 . .
C C4 0.31715(12) 0.12978(10) 0.29806(9) 0.0444(3) Uani d . 1 1 . .
C C5 0.43090(15) 0.11709(11) 0.57083(10) 0.0524(3) Uani d . 1 1 . .
H H5A 0.3929 0.0948 0.6162 0.063 Uiso calc R 1 1 . .
C C6 0.55940(14) 0.15730(12) 0.60309(10) 0.0554(3) Uani d . 1 1 . .
H H6A 0.6084 0.1625 0.6714 0.067 Uiso calc R 1 1 . .
C C7 0.61590(14) 0.18991(11) 0.53518(11) 0.0541(3) Uani d . 1 1 . .
H H7A 0.7024 0.2161 0.5588 0.065 Uiso calc R 1 1 . .
C C8 0.54558(13) 0.18413(10) 0.43237(10) 0.0485(3) Uani d . 1 1 . .
H H8A 0.5833 0.2059 0.3867 0.058 Uiso calc R 1 1 . .
C C9 0.08711(13) 0.05067(13) 0.22883(11) 0.0547(3) Uani d . 1 1 . .
H H9A 0.0767 0.0963 0.1706 0.066 Uiso calc R 1 1 . .
H H9B 0.0114 0.0638 0.2476 0.066 Uiso calc R 1 1 . .
C C10 0.09011(13) -0.07152(12) 0.20170(10) 0.0514(3) Uani d . 1 1 . .
H H10A 0.1008 -0.1169 0.2601 0.062 Uiso calc R 1 1 . .
H H10B 0.0061 -0.0910 0.1500 0.062 Uiso calc R 1 1 . .
C C11 0.15869(12) -0.07463(12) 0.06348(9) 0.0483(3) Uani d . 1 1 . .
H H11A 0.1335 0.0032 0.0500 0.058 Uiso calc R 1 1 . .
H H11B 0.0839 -0.1204 0.0246 0.058 Uiso calc R 1 1 . .
C C12 0.27467(14) -0.09957(12) 0.03325(10) 0.0521(3) Uani d . 1 1 . .
H H12A 0.3137 -0.1702 0.0627 0.062 Uiso calc R 1 1 . .
H H12B 0.2435 -0.1074 -0.0390 0.062 Uiso calc R 1 1 . .
C C13 0.35959(14) 0.09081(11) 0.01785(10) 0.0511(3) Uani d . 1 1 . .
C C14 0.47835(15) 0.15636(13) 0.07673(12) 0.0603(4) Uani d . 1 1 . .
C C15 0.55826(14) 0.08926(15) 0.15356(11) 0.0613(4) Uani d . 1 1 . .
C C16 0.49218(13) -0.02092(13) 0.14666(10) 0.0514(3) Uani d . 1 1 . .
C C17 0.5109(2) 0.26603(16) 0.06645(19) 0.0904(7) Uani d . 1 1 . .
H H17A 0.4569 0.3112 0.0149 0.108 Uiso calc R 1 1 . .
C C18 0.6273(3) 0.3050(2) 0.1364(3) 0.1217(11) Uani d . 1 1 . .
H H18A 0.6528 0.3782 0.1312 0.146 Uiso calc R 1 1 . .
C C19 0.7070(3) 0.2397(3) 0.2133(2) 0.1250(12) Uani d . 1 1 . .
H H19A 0.7838 0.2700 0.2597 0.150 Uiso calc R 1 1 . .
C C20 0.67502(18) 0.1286(2) 0.22309(15) 0.0915(7) Uani d . 1 1 . .
H H20A 0.7298 0.0833 0.2741 0.110 Uiso calc R 1 1 . .

loop_
_atom_site_aniso_label
_atom_site_aniso_U_11
_atom_site_aniso_U_22
_atom_site_aniso_U_33
_atom_site_aniso_U_12
_atom_site_aniso_U_13
_atom_site_aniso_U_23
N1 0.0457(5) 0.0535(6) 0.0441(6) -0.0019(4) 0.0151(4) -0.0071(5)
N2 0.0453(5) 0.0485(6) 0.0437(5) 0.0008(4) 0.0174(4) -0.0006(4)
O1 0.0660(7) 0.0886(8) 0.0673(7) -0.0175(6) 0.0368(6) -0.0077(6)
O2 0.0646(6) 0.0640(6) 0.0431(5) -0.0003(5) 0.0229(4) -0.0004(4)
O3 0.0425(4) 0.0523(5) 0.0423(5) -0.0002(4) 0.0109(4) -0.0008(4)
O4 0.0706(7) 0.0761(7) 0.0661(7) 0.0161(6) 0.0235(6) 0.0212(6)
O5 0.0626(6) 0.0927(8) 0.0602(6) 0.0190(6) 0.0200(5) 0.0223(6)
C1 0.0514(7) 0.0497(7) 0.0498(7) -0.0015(5) 0.0230(6) -0.0062(5)
C2 0.0505(6) 0.0402(6) 0.0429(6) 0.0016(5) 0.0175(5) -0.0023(5)
C3 0.0477(6) 0.0364(5) 0.0423(6) 0.0028(5) 0.0161(5) -0.0017(4)
C4 0.0481(6) 0.0423(6) 0.0439(6) 0.0032(5) 0.0183(5) -0.0038(5)
C5 0.0642(8) 0.0498(7) 0.0421(7) 0.0009(6) 0.0183(6) 0.0007(5)
C6 0.0626(8) 0.0480(7) 0.0431(7) 0.0028(6) 0.0046(6) -0.0008(5)
C7 0.0482(7) 0.0448(7) 0.0592(8) -0.0001(5) 0.0080(6) -0.0011(6)
C8 0.0492(6) 0.0418(6) 0.0551(7) 0.0002(5) 0.0200(6) -0.0002(5)
C9 0.0416(6) 0.0640(8) 0.0531(7) 0.0026(6) 0.0111(6) -0.0078(6)
C10 0.0432(6) 0.0584(8) 0.0508(7) -0.0081(5) 0.0155(5) -0.0058(6)
C11 0.0424(6) 0.0540(7) 0.0423(6) -0.0051(5) 0.0085(5) -0.0002(5)
C12 0.0562(7) 0.0503(7) 0.0493(7) -0.0044(6) 0.0189(6) -0.0074(5)
C13 0.0561(7) 0.0511(7) 0.0542(7) 0.0052(6) 0.0299(6) 0.0029(6)
C14 0.0673(9) 0.0585(8) 0.0724(9) -0.0078(7) 0.0461(8) -0.0103(7)
C15 0.0520(7) 0.0842(10) 0.0571(8) -0.0144(7) 0.0312(7) -0.0201(7)
C16 0.0451(6) 0.0700(9) 0.0421(6) 0.0044(6) 0.0194(5) -0.0004(6)
C17 0.1166(16) 0.0630(10) 0.1294(17) -0.0240(10) 0.0896(15) -0.0194(10)
C18 0.152(3) 0.0986(18) 0.165(3) -0.0711(18) 0.118(2) -0.0610(18)
C19 0.1109(19) 0.170(3) 0.124(2) -0.091(2) 0.0779(17) -0.086(2)
C20 0.0641(10) 0.144(2) 0.0739(11) -0.0364(11) 0.0341(9) -0.0386(12)

loop_
_atom_type_symbol
_atom_type_description
_atom_type_scat_dispersion_real
_atom_type_scat_dispersion_imag
_atom_type_scat_source
C C 0.0181 0.0091 'International Tables Vol C Tables 4.2.6.8 and 6.1.1.4'
H H 0.0000 0.0000 'International Tables Vol C Tables 4.2.6.8 and 6.1.1.4'
O O 0.0492 0.0322 'International Tables Vol C Tables 4.2.6.8 and 6.1.1.4'
N N 0.0311 0.0180 'International Tables Vol C Tables 4.2.6.8 and 6.1.1.4'

loop_
_geom_angle_atom_site_label_1
_geom_angle_atom_site_label_2
_geom_angle_atom_site_label_3
_geom_angle_site_symmetry_1
_geom_angle_site_symmetry_3
_geom_angle
_geom_angle_publ_flag
C1 N1 C4 . . 112.37(10) ?
C1 N1 C9 . . 123.68(11) ?
C4 N1 C9 . . 123.90(11) ?
C16 N2 C13 . . 112.47(11) ?
C16 N2 C12 . . 124.58(11) ?
C13 N2 C12 . . 122.82(11) ?
C11 O3 C10 . . 112.80(10) ?
O1 C1 N1 . . 124.89(13) ?
O1 C1 C2 . . 129.50(13) ?
N1 C1 C2 . . 105.61(11) ?
C5 C2 C3 . . 121.62(12) ?
C5 C2 C1 . . 130.14(12) ?
C3 C2 C1 . . 108.24(11) ?
C8 C3 C2 . . 121.35(12) ?
C8 C3 C4 . . 130.44(12) ?
C2 C3 C4 . . 108.21(11) ?
O2 C4 N1 . . 125.04(12) ?
O2 C4 C3 . . 129.43(12) ?
N1 C4 C3 . . 105.53(10) ?
C2 C5 C6 . . 117.40(13) ?
C2 C5 H5A . . 121.3 ?
C6 C5 H5A . . 121.3 ?
C7 C6 C5 . . 121.13(12) ?
C7 C6 H6A . . 119.4 ?
C5 C6 H6A . . 119.4 ?
C6 C7 C8 . . 121.21(13) ?
C6 C7 H7A . . 119.4 ?
C8 C7 H7A . . 119.4 ?
C3 C8 C7 . . 117.29(12) ?
C3 C8 H8A . . 121.4 ?
C7 C8 H8A . . 121.4 ?
N1 C9 C10 . . 112.19(11) ?
N1 C9 H9A . . 109.2 ?
C10 C9 H9A . . 109.2 ?
N1 C9 H9B . . 109.2 ?
C10 C9 H9B . . 109.2 ?
H9A C9 H9B . . 107.9 ?
O3 C10 C9 . . 113.15(11) ?
O3 C10 H10A . . 108.9 ?
C9 C10 H10A . . 108.9 ?
O3 C10 H10B . . 108.9 ?
C9 C10 H10B . . 108.9 ?
H10A C10 H10B . . 107.8 ?
O3 C11 C12 . . 109.66(10) ?
O3 C11 H11A . . 109.7 ?
C12 C11 H11A . . 109.7 ?
O3 C11 H11B . . 109.7 ?
C12 C11 H11B . . 109.7 ?
H11A C11 H11B . . 108.2 ?
N2 C12 C11 . . 112.77(11) ?
N2 C12 H12A . . 109.0 ?
C11 C12 H12A . . 109.0 ?
N2 C12 H12B . . 109.0 ?
C11 C12 H12B . . 109.0 ?
H12A C12 H12B . . 107.8 ?
O4 C13 N2 . . 124.47(13) ?
O4 C13 C14 . . 129.80(14) ?
N2 C13 C14 . . 105.74(12) ?
C17 C14 C15 . . 121.74(18) ?
C17 C14 C13 . . 130.25(18) ?
C15 C14 C13 . . 107.95(13) ?
C20 C15 C14 . . 121.39(18) ?
C20 C15 C16 . . 130.21(18) ?
C14 C15 C16 . . 108.34(13) ?
O5 C16 N2 . . 124.80(14) ?
O5 C16 C15 . . 129.70(14) ?
N2 C16 C15 . . 105.51(12) ?
C18 C17 C14 . . 116.6(2) ?
C18 C17 H17A . . 121.7 ?
C14 C17 H17A . . 121.7 ?
C19 C18 C17 . . 122.3(2) ?
C19 C18 H18A . . 118.8 ?
C17 C18 H18A . . 118.8 ?
C18 C19 C20 . . 121.2(2) ?
C18 C19 H19A . . 119.4 ?
C20 C19 H19A . . 119.4 ?
C15 C20 C19 . . 116.8(2) ?
C15 C20 H20A . . 121.6 ?
C19 C20 H20A . . 121.6 ?

loop_
_geom_bond_atom_site_label_1
_geom_bond_atom_site_label_2
_geom_bond_site_symmetry_2
_geom_bond_distance
_geom_bond_publ_flag
N1 C1 . 1.3922(16) ?
N1 C4 . 1.3937(17) ?
N1 C9 . 1.4561(16) ?
N2 C16 . 1.3830(16) ?
N2 C13 . 1.3926(17) ?
N2 C12 . 1.4531(17) ?
O1 C1 . 1.2062(16) ?
O2 C4 . 1.2055(15) ?
O3 C11 . 1.4178(15) ?
O3 C10 . 1.4209(16) ?
O4 C13 . 1.2051(17) ?
O5 C16 . 1.2075(18) ?
C1 C2 . 1.4873(18) ?
C2 C5 . 1.3798(18) ?
C2 C3 . 1.3836(17) ?
C3 C8 . 1.3823(18) ?
C3 C4 . 1.4884(17) ?
C5 C6 . 1.388(2) ?
C5 H5A . 0.9300 ?
C6 C7 . 1.387(2) ?
C6 H6A . 0.9300 ?
C7 C8 . 1.3917(19) ?
C7 H7A . 0.9300 ?
C8 H8A . 0.9300 ?
C9 C10 . 1.517(2) ?
C9 H9A . 0.9700 ?
C9 H9B . 0.9700 ?
C10 H10A . 0.9700 ?
C10 H10B . 0.9700 ?
C11 C12 . 1.5092(19) ?
C11 H11A . 0.9700 ?
C11 H11B . 0.9700 ?
C12 H12A . 0.9700 ?
C12 H12B . 0.9700 ?
C13 C14 . 1.482(2) ?
C14 C17 . 1.381(2) ?
C14 C15 . 1.382(2) ?
C15 C20 . 1.378(2) ?
C15 C16 . 1.488(2) ?
C17 C18 . 1.376(4) ?
C17 H17A . 0.9300 ?
C18 C19 . 1.369(4) ?
C18 H18A . 0.9300 ?
C19 C20 . 1.395(4) ?
C19 H19A . 0.9300 ?
C20 H20A . 0.9300 ?

loop_
_geom_hbond_atom_site_label_D
_geom_hbond_atom_site_label_H
_geom_hbond_atom_site_label_A
_geom_hbond_site_symmetry_A
_geom_hbond_distance_DH
_geom_hbond_distance_HA
_geom_hbond_distance_DA
_geom_hbond_angle_DHA
_geom_hbond_publ_flag
C5 H5A O5 3_656 0.93 2.47 3.171(2) 132 y
C19 H19A O5 2_655 0.93 2.45 3.286(4) 150 y
C11 H11B Cg3 2_545 0.97 2.84 3.624(2) 139 y
C12 H12B Cg4 3_655 0.97 2.94 3.567(2) 123 y

loop_
_cod_related_entry_id
_cod_related_entry_database
_cod_related_entry_code
1 ChemSpider 216947
